data_7013721
loop_
_publ_author_name
'Sharrad, Clint A.'
'Cavigliasso, Germ\'an E'
'Stranger, Robert'
'Gahan, Lawrence R.'

_publ_section_title
;
 Embracing ligands. Synthesis, characterisation and the correlation
 between 59Co NMR and ligand field parameters of Co(III) complexes with
 a new class of nitrogen-thioether multidentate ligand.
;
_journal_issue 5
_journal_name_full 'Dalton transactions (Cambridge, England : 2003)'
_journal_page_first 767
_journal_page_last 777
_journal_paper_doi 10.1039/b313189k
_journal_year 2004
_chemical_formula_sum 'C13 H36 Cl3 Co N4 O10 S2'
_chemical_formula_weight 637.86
_chemical_name_common '[Co(PrN4S2amp)]Cl(ClO4)2.2H2O'
_space_group_IT_number 14
_symmetry_cell_setting monoclinic
_symmetry_space_group_name_Hall '-P 2yn'
_symmetry_space_group_name_H-M 'P 1 21/n 1'
_atom_sites_solution_hydrogens geom
_atom_sites_solution_primary direct
_atom_sites_solution_secondary difmap
_audit_creation_date 2003-08-26T17:18:52-00:00
_audit_creation_method 'WinGX routine CIF_UPDATE'
_cell_angle_alpha 90
_cell_angle_beta 99.81(1)
_cell_angle_gamma 90
_cell_formula_units_Z 4
_cell_length_a 10.334(1)
_cell_length_b 15.389(2)
_cell_length_c 16.216(3)
_cell_measurement_reflns_used 25
_cell_measurement_temperature 293(2)
_cell_volume 2541.1(6)
_computing_cell_refinement SET4
_computing_data_collection CAD4
_computing_data_reduction XTAL3.2
_computing_molecular_graphics 'ORTEP-3 for Windows (Farrugia, 1999)'
_computing_publication_material 'WinGX publication routines (Farrugia, 1999)'
_computing_structure_refinement 'SHELXL-97 (Sheldrick, 1997)'
_computing_structure_solution 'SHELXS-86 (Sheldrick, 1990)'
_diffrn_ambient_temperature 293(2)
_diffrn_measured_fraction_theta_full 1
_diffrn_measured_fraction_theta_max 1
_diffrn_measurement_device CAD4
_diffrn_measurement_method 'omega-2theta scans'
_diffrn_radiation_monochromator graphite
_diffrn_radiation_type MoK\a
_diffrn_radiation_wavelength 0.71073
_diffrn_reflns_av_R_equivalents 0.0397
_diffrn_reflns_av_unetI/netI 0.0207
_diffrn_reflns_limit_h_max 12
_diffrn_reflns_limit_h_min 0
_diffrn_reflns_limit_k_max 18
_diffrn_reflns_limit_k_min 0
_diffrn_reflns_limit_l_max 18
_diffrn_reflns_limit_l_min -19
_diffrn_reflns_number 4725
_diffrn_reflns_theta_full 24.97
_diffrn_reflns_theta_max 24.97
_diffrn_reflns_theta_min 1.84
_diffrn_standards_decay_% 'less than 5 %'
_exptl_absorpt_coefficient_mu 1.209
_exptl_absorpt_correction_type psiscans
_exptl_crystal_colour orange-red
_exptl_crystal_density_diffrn 1.667
_exptl_crystal_density_method 'not measured'
_exptl_crystal_description prism
_exptl_crystal_F_000 1328
_exptl_crystal_size_max 0.53
_exptl_crystal_size_mid 0.43
_exptl_crystal_size_min 0.37
_refine_diff_density_max 1.59
_refine_diff_density_min -1.34
_refine_diff_density_rms 0.116
_refine_ls_extinction_method none
_refine_ls_goodness_of_fit_ref 1.086
_refine_ls_hydrogen_treatment constr
_refine_ls_matrix_type full
_refine_ls_number_parameters 298
_refine_ls_number_reflns 4462
_refine_ls_number_restraints 0
_refine_ls_restrained_S_all 1.086
_refine_ls_R_factor_all 0.0702
_refine_ls_R_factor_obs 0.0596
_refine_ls_shift/su_max 0.01
_refine_ls_shift/su_mean 0
_refine_ls_structure_factor_coef Fsqd
_refine_ls_weighting_details 'calc w=1/[\s^2^(Fo^2^)+(0.1005P)^2^+9.2048P] where P=(Fo^2^+2Fc^2^)/3'
_refine_ls_weighting_scheme calc
_refine_ls_wR_factor_all 0.1857
_refine_ls_wR_factor_obs 0.1761
_reflns_number_gt 3771
_reflns_number_total 4462
_reflns_threshold_expression >2sigma(I)
_cod_data_source_file b313189k.txt
_cod_data_source_block cs7070
_cod_original_sg_symbol_H-M P21/n
_cod_database_code 7013721

loop_
_symmetry_equiv_pos_as_xyz
'x, y, z'
'-x+1/2, y+1/2, -z+1/2'
'-x, -y, -z'
'x-1/2, -y-1/2, z-1/2'

loop_
_atom_site_label
_atom_site_type_symbol
_atom_site_fract_x
_atom_site_fract_y
_atom_site_fract_z
_atom_site_U_iso_or_equiv
_atom_site_adp_type
_atom_site_occupancy
_atom_site_symmetry_multiplicity
_atom_site_calc_flag
_atom_site_refinement_flags
_atom_site_disorder_assembly
_atom_site_disorder_group
Co1 Co 0.19749(6) 0.62839(4) 0.22358(4) 0.0234(2) Uani 1 1 d . . .
N3 N 0.2618(4) 0.7313(3) 0.1693(3) 0.0332(9) Uani 1 1 d . . .
H3A H 0.2014 0.7735 0.1689 0.04 Uiso 1 1 calc R . .
H3B H 0.3352 0.7497 0.2027 0.04 Uiso 1 1 calc R . .
N1 N 0.2925(4) 0.6755(3) 0.3305(2) 0.0287(8) Uani 1 1 d . . .
H1A H 0.3786 0.6651 0.3322 0.034 Uiso 1 1 calc R . .
H1B H 0.2818 0.7336 0.3292 0.034 Uiso 1 1 calc R . .
N2 N 0.1476(4) 0.5238(2) 0.2833(3) 0.0295(9) Uani 1 1 d . . .
H2A H 0.0919 0.4926 0.246 0.035 Uiso 1 1 calc R . .
H2B H 0.2207 0.4915 0.2974 0.035 Uiso 1 1 calc R . .
N4 N 0.3506(4) 0.5619(3) 0.2002(2) 0.0286(8) Uani 1 1 d . . .
H4A H 0.4104 0.5608 0.2475 0.034 Uiso 1 1 calc R . .
H4B H 0.3242 0.5067 0.1892 0.034 Uiso 1 1 calc R . .
S1 S 0.02116(11) 0.70331(8) 0.24697(8) 0.0310(3) Uani 1 1 d . . .
S2 S 0.08422(12) 0.57715(8) 0.10167(8) 0.0333(3) Uani 1 1 d . . .
C6 C -0.1221(5) 0.6406(4) 0.1990(4) 0.0440(13) Uani 1 1 d . . .
H6A H -0.1053 0.579 0.2083 0.053 Uiso 1 1 calc R . .
H6B H -0.1974 0.6563 0.2242 0.053 Uiso 1 1 calc R . .
C3 C 0.2574(5) 0.6437(4) 0.4099(3) 0.0357(11) Uani 1 1 d . . .
H3C H 0.2789 0.6883 0.4524 0.043 Uiso 1 1 calc R . .
H3D H 0.3102 0.593 0.4282 0.043 Uiso 1 1 calc R . .
C5 C 0.0232(5) 0.6917(3) 0.3588(3) 0.0345(11) Uani 1 1 d . . .
H5A H 0.0504 0.7467 0.3855 0.041 Uiso 1 1 calc R . .
H5B H -0.0659 0.6807 0.3675 0.041 Uiso 1 1 calc R . .
C10 C 0.2923(6) 0.7256(4) 0.0827(4) 0.0430(13) Uani 1 1 d . . .
H10A H 0.3652 0.764 0.0782 0.052 Uiso 1 1 calc R . .
H10B H 0.2168 0.7455 0.0433 0.052 Uiso 1 1 calc R . .
C4 C 0.0863(5) 0.5327(3) 0.3600(3) 0.0355(11) Uani 1 1 d . . .
H4C H 0.1199 0.4871 0.3991 0.043 Uiso 1 1 calc R . .
H4D H -0.0078 0.5245 0.3447 0.043 Uiso 1 1 calc R . .
C9 C 0.2024(6) 0.5788(4) 0.0308(3) 0.0420(13) Uani 1 1 d . . .
H9A H 0.2288 0.5194 0.0223 0.05 Uiso 1 1 calc R . .
H9B H 0.1588 0.6007 -0.0229 0.05 Uiso 1 1 calc R . .
C11 C 0.4183(5) 0.5908(4) 0.1318(3) 0.0391(12) Uani 1 1 d . . .
H11A H 0.4603 0.541 0.1109 0.047 Uiso 1 1 calc R . .
H11B H 0.4866 0.6318 0.1542 0.047 Uiso 1 1 calc R . .
C8 C -0.0316(6) 0.6619(4) 0.0617(4) 0.0476(14) Uani 1 1 d . . .
H8A H 0.0107 0.7182 0.0707 0.057 Uiso 1 1 calc R . .
H8B H -0.0596 0.6542 0.0019 0.057 Uiso 1 1 calc R . .
C2 C 0.1121(5) 0.6200(3) 0.4032(3) 0.0343(11) Uani 1 1 d . . .
C12 C 0.3273(6) 0.6334(4) 0.0590(3) 0.0413(13) Uani 1 1 d . . .
C7 C -0.1508(6) 0.6592(5) 0.1054(4) 0.0533(16) Uani 1 1 d . . .
H7A H -0.2106 0.6151 0.0786 0.064 Uiso 1 1 calc R . .
H7B H -0.1958 0.7147 0.0968 0.064 Uiso 1 1 calc R . .
C1 C 0.0815(6) 0.6131(4) 0.4920(4) 0.0480(14) Uani 1 1 d . . .
H1C H 0.0973 0.6681 0.5197 0.072 Uiso 1 1 calc R . .
H1D H 0.1368 0.5697 0.5225 0.072 Uiso 1 1 calc R . .
H1E H -0.0089 0.5971 0.4894 0.072 Uiso 1 1 calc R . .
C13 C 0.4003(8) 0.6378(5) -0.0161(4) 0.0620(18) Uani 1 1 d . . .
H13A H 0.4225 0.5801 -0.0313 0.093 Uiso 1 1 calc R . .
H13B H 0.4792 0.6713 -0.0011 0.093 Uiso 1 1 calc R . .
H13C H 0.3449 0.6647 -0.0626 0.093 Uiso 1 1 calc R . .
Cl1 Cl 0.26321(17) 0.37437(9) 0.13265(11) 0.0539(4) Uani 1 1 d . . .
Cl2 Cl -0.10952(16) 0.33354(11) 0.22972(13) 0.0636(5) Uani 1 1 d . . .
Cl3 Cl 0.63987(17) 0.58550(16) 0.41465(13) 0.0793(7) Uani 1 1 d . . .
O1 O -0.2342(6) 0.3005(4) 0.2183(6) 0.123(3) Uani 1 1 d . . .
O2 O -0.1080(8) 0.4192(4) 0.2046(6) 0.132(3) Uani 1 1 d . . .
O3 O -0.0312(16) 0.3163(13) 0.2958(11) 0.291(10) Uani 1 1 d . . .
O4 O -0.0501(16) 0.2889(9) 0.1712(15) 0.302(12) Uani 1 1 d . . .
O5 O 0.5624(8) 0.5914(5) 0.3400(5) 0.123(3) Uani 1 1 d . . .
O6 O 0.7618(8) 0.6145(8) 0.4265(8) 0.173(5) Uani 1 1 d . . .
O7 O 0.6257(9) 0.5006(8) 0.4456(8) 0.189(5) Uani 1 1 d . . .
O8 O 0.5635(10) 0.6490(9) 0.4630(7) 0.181(5) Uani 1 1 d . . .
O9 O 0.3754(5) 0.4045(3) 0.3515(3) 0.0613(12) Uani 1 1 d . . .
O10 O 0.5644(8) 0.4253(5) 0.2433(6) 0.125(3) Uani 1 1 d . . .

loop_
_atom_site_aniso_label
_atom_site_aniso_U_11
_atom_site_aniso_U_22
_atom_site_aniso_U_33
_atom_site_aniso_U_23
_atom_site_aniso_U_13
_atom_site_aniso_U_12
Co1 0.0226(3) 0.0173(3) 0.0299(4) 0.0005(2) 0.0032(2) 0.0001(2)
N3 0.034(2) 0.023(2) 0.043(2) 0.0026(17) 0.0043(18) -0.0012(17)
N1 0.0246(19) 0.025(2) 0.037(2) -0.0046(17) 0.0058(16) -0.0017(16)
N2 0.031(2) 0.0204(19) 0.038(2) 0.0000(16) 0.0091(17) -0.0007(16)
N4 0.030(2) 0.0237(19) 0.033(2) -0.0004(16) 0.0058(16) 0.0028(16)
S1 0.0263(6) 0.0246(6) 0.0414(7) 0.0004(5) 0.0038(5) 0.0044(5)
S2 0.0337(6) 0.0310(6) 0.0333(6) -0.0016(5) -0.0001(5) -0.0022(5)
C6 0.024(2) 0.042(3) 0.065(4) -0.007(3) 0.003(2) 0.000(2)
C3 0.036(3) 0.037(3) 0.033(3) -0.002(2) 0.004(2) 0.001(2)
C5 0.032(3) 0.033(3) 0.040(3) -0.004(2) 0.011(2) 0.003(2)
C10 0.051(3) 0.035(3) 0.044(3) 0.009(2) 0.011(3) -0.006(2)
C4 0.037(3) 0.027(3) 0.045(3) 0.004(2) 0.014(2) -0.002(2)
C9 0.050(3) 0.042(3) 0.034(3) 0.000(2) 0.008(2) 0.000(3)
C11 0.034(3) 0.041(3) 0.045(3) 0.002(2) 0.017(2) 0.001(2)
C8 0.042(3) 0.049(3) 0.045(3) 0.002(3) -0.011(3) 0.006(3)
C2 0.033(3) 0.034(3) 0.037(3) 0.000(2) 0.011(2) 0.001(2)
C12 0.048(3) 0.042(3) 0.037(3) 0.005(2) 0.015(2) -0.004(2)
C7 0.034(3) 0.061(4) 0.059(4) -0.006(3) -0.010(3) 0.008(3)
C1 0.051(3) 0.054(4) 0.042(3) 0.001(3) 0.016(3) 0.002(3)
C13 0.074(5) 0.070(5) 0.050(4) 0.009(3) 0.031(3) -0.005(4)
Cl1 0.0636(10) 0.0260(7) 0.0657(10) 0.0000(6) -0.0070(8) -0.0034(6)
Cl2 0.0434(8) 0.0432(9) 0.0994(14) -0.0008(8) -0.0014(8) -0.0009(7)
Cl3 0.0452(9) 0.1125(17) 0.0700(12) 0.0359(11) -0.0194(8) -0.0206(10)
O1 0.058(4) 0.075(4) 0.238(10) 0.024(5) 0.029(5) -0.014(3)
O2 0.119(6) 0.061(4) 0.201(9) 0.020(5) -0.018(6) -0.028(4)
O3 0.234(16) 0.35(2) 0.241(16) 0.110(16) -0.111(13) 0.087(16)
O4 0.235(15) 0.174(11) 0.56(3) -0.173(17) 0.26(2) -0.044(11)
O5 0.130(6) 0.097(5) 0.112(5) -0.035(4) -0.069(5) 0.031(4)
O6 0.058(4) 0.233(12) 0.224(11) 0.067(9) 0.009(6) -0.029(6)
O7 0.118(7) 0.205(10) 0.235(11) 0.159(10) 0.005(7) 0.004(7)
O8 0.114(7) 0.264(14) 0.171(10) -0.087(9) 0.042(7) 0.022(8)
O9 0.059(3) 0.045(2) 0.077(3) 0.001(2) 0.004(2) -0.005(2)
O10 0.107(6) 0.088(5) 0.186(8) -0.022(5) 0.040(5) 0.011(4)

loop_
_atom_type_symbol
_atom_type_description
_atom_type_scat_dispersion_real
_atom_type_scat_dispersion_imag
_atom_type_scat_source
C C 0.0033 0.0016 'International Tables Vol C Tables 4.2.6.8 and 6.1.1.4'
H H 0 0 'International Tables Vol C Tables 4.2.6.8 and 6.1.1.4'
N N 0.0061 0.0033 'International Tables Vol C Tables 4.2.6.8 and 6.1.1.4'
O O 0.0106 0.006 'International Tables Vol C Tables 4.2.6.8 and 6.1.1.4'
Co Co 0.3494 0.9721 'International Tables Vol C Tables 4.2.6.8 and 6.1.1.4'
S S 0.1246 0.1234 'International Tables Vol C Tables 4.2.6.8 and 6.1.1.4'
Cl Cl 0.1484 0.1585 'International Tables Vol C Tables 4.2.6.8 and 6.1.1.4'

loop_
_geom_angle_atom_site_label_1
_geom_angle_atom_site_label_2
_geom_angle_atom_site_label_3
_geom_angle
_geom_angle_site_symmetry_1
_geom_angle_site_symmetry_3
_geom_angle_publ_flag
N4 Co1 N1 93.69(17) . . ?
N4 Co1 N3 89.36(17) . . ?
N1 Co1 N3 86.72(17) . . ?
N4 Co1 N2 87.51(16) . . ?
N1 Co1 N2 90.06(17) . . ?
N3 Co1 N2 175.35(18) . . ?
N4 Co1 S1 178.61(13) . . ?
N1 Co1 S1 87.67(12) . . ?
N3 Co1 S1 90.44(13) . . ?
N2 Co1 S1 92.77(12) . . ?
N4 Co1 S2 87.91(12) . . ?
N1 Co1 S2 178.37(12) . . ?
N3 Co1 S2 93.03(13) . . ?
N2 Co1 S2 90.28(13) . . ?
S1 Co1 S2 90.73(5) . . ?
C10 N3 Co1 120.7(3) . . ?
C3 N1 Co1 118.9(3) . . ?
C4 N2 Co1 120.8(3) . . ?
C11 N4 Co1 119.1(3) . . ?
C5 S1 C6 104.1(3) . . ?
C5 S1 Co1 104.28(17) . . ?
C6 S1 Co1 106.21(19) . . ?
C9 S2 C8 103.8(3) . . ?
C9 S2 Co1 104.19(19) . . ?
C8 S2 Co1 105.9(2) . . ?
C7 C6 S1 109.3(4) . . ?
N1 C3 C2 113.6(4) . . ?
C2 C5 S1 116.2(3) . . ?
N3 C10 C12 112.8(4) . . ?
N2 C4 C2 113.5(4) . . ?
C12 C9 S2 116.0(4) . . ?
N4 C11 C12 113.7(4) . . ?
C7 C8 S2 110.5(4) . . ?
C4 C2 C1 109.0(4) . . ?
C4 C2 C3 109.7(4) . . ?
C1 C2 C3 107.9(5) . . ?
C4 C2 C5 112.1(4) . . ?
C1 C2 C5 106.7(4) . . ?
C3 C2 C5 111.3(4) . . ?
C11 C12 C10 110.2(5) . . ?
C11 C12 C13 108.1(5) . . ?
C10 C12 C13 109.1(5) . . ?
C11 C12 C9 111.6(4) . . ?
C10 C12 C9 111.0(5) . . ?
C13 C12 C9 106.7(5) . . ?
C8 C7 C6 115.6(5) . . ?
O3 Cl2 O1 119.5(10) . . ?
O3 Cl2 O2 114.6(10) . . ?
O1 Cl2 O2 111.9(5) . . ?
O3 Cl2 O4 100.4(12) . . ?
O1 Cl2 O4 103.7(8) . . ?
O2 Cl2 O4 104.0(9) . . ?
O6 Cl3 O5 121.3(7) . . ?
O6 Cl3 O7 114.5(6) . . ?
O5 Cl3 O7 107.6(6) . . ?
O6 Cl3 O8 105.6(8) . . ?
O5 Cl3 O8 97.8(6) . . ?
O7 Cl3 O8 108.1(8) . . ?

loop_
_geom_bond_atom_site_label_1
_geom_bond_atom_site_label_2
_geom_bond_distance
_geom_bond_site_symmetry_2
_geom_bond_publ_flag
Co1 N4 1.974(4) . ?
Co1 N1 1.979(4) . ?
Co1 N3 1.982(4) . ?
Co1 N2 1.990(4) . ?
Co1 S1 2.2426(13) . ?
Co1 S2 2.2608(14) . ?
N3 C10 1.493(7) . ?
N1 C3 1.480(6) . ?
N2 C4 1.495(6) . ?
N4 C11 1.476(6) . ?
S1 C5 1.819(5) . ?
S1 C6 1.826(5) . ?
S2 C9 1.814(6) . ?
S2 C8 1.814(6) . ?
C6 C7 1.524(9) . ?
C3 C2 1.531(7) . ?
C5 C2 1.535(7) . ?
C10 C12 1.529(8) . ?
C4 C2 1.517(7) . ?
C9 C12 1.543(8) . ?
C11 C12 1.527(8) . ?
C8 C7 1.522(9) . ?
C2 C1 1.529(7) . ?
C12 C13 1.540(8) . ?
Cl2 O3 1.256(11) . ?
Cl2 O1 1.369(6) . ?
Cl2 O2 1.381(7) . ?
Cl2 O4 1.395(12) . ?
Cl3 O6 1.319(8) . ?
Cl3 O5 1.335(6) . ?
Cl3 O7 1.415(9) . ?
Cl3 O8 1.551(9) . ?

loop_
_geom_torsion_atom_site_label_1
_geom_torsion_atom_site_label_2
_geom_torsion_atom_site_label_3
_geom_torsion_atom_site_label_4
_geom_torsion
_geom_torsion_site_symmetry_1
_geom_torsion_site_symmetry_2
_geom_torsion_site_symmetry_3
_geom_torsion_site_symmetry_4
_geom_torsion_publ_flag
N4 Co1 N3 C10 53.6(4) . . . . ?
N1 Co1 N3 C10 147.3(4) . . . . ?
N2 Co1 N3 C10 101(2) . . . . ?
S1 Co1 N3 C10 -125.0(4) . . . . ?
S2 Co1 N3 C10 -34.3(4) . . . . ?
N4 Co1 N1 C3 -109.2(4) . . . . ?
N3 Co1 N1 C3 161.6(4) . . . . ?
N2 Co1 N1 C3 -21.7(4) . . . . ?
S1 Co1 N1 C3 71.0(3) . . . . ?
S2 Co1 N1 C3 80(4) . . . . ?
N4 Co1 N2 C4 144.2(4) . . . . ?
N1 Co1 N2 C4 50.5(4) . . . . ?
N3 Co1 N2 C4 97(2) . . . . ?
S1 Co1 N2 C4 -37.1(4) . . . . ?
S2 Co1 N2 C4 -127.9(4) . . . . ?
N1 Co1 N4 C11 -109.3(4) . . . . ?
N3 Co1 N4 C11 -22.6(4) . . . . ?
N2 Co1 N4 C11 160.8(4) . . . . ?
S1 Co1 N4 C11 59(5) . . . . ?
S2 Co1 N4 C11 70.4(4) . . . . ?
N4 Co1 S1 C5 152(5) . . . . ?
N1 Co1 S1 C5 -39.5(2) . . . . ?
N3 Co1 S1 C5 -126.2(2) . . . . ?
N2 Co1 S1 C5 50.5(2) . . . . ?
S2 Co1 S1 C5 140.79(18) . . . . ?
N4 Co1 S1 C6 42(5) . . . . ?
N1 Co1 S1 C6 -149.1(2) . . . . ?
N3 Co1 S1 C6 124.2(2) . . . . ?
N2 Co1 S1 C6 -59.2(2) . . . . ?
S2 Co1 S1 C6 31.2(2) . . . . ?
N4 Co1 S2 C9 -39.0(2) . . . . ?
N1 Co1 S2 C9 131(4) . . . . ?
N3 Co1 S2 C9 50.3(2) . . . . ?
N2 Co1 S2 C9 -126.5(2) . . . . ?
S1 Co1 S2 C9 140.8(2) . . . . ?
N4 Co1 S2 C8 -148.1(3) . . . . ?
N1 Co1 S2 C8 22(4) . . . . ?
N3 Co1 S2 C8 -58.8(3) . . . . ?
N2 Co1 S2 C8 124.5(3) . . . . ?
S1 Co1 S2 C8 31.7(2) . . . . ?
C5 S1 C6 C7 169.0(4) . . . . ?
Co1 S1 C6 C7 -81.2(4) . . . . ?
Co1 N1 C3 C2 -32.5(5) . . . . ?
C6 S1 C5 C2 95.9(4) . . . . ?
Co1 S1 C5 C2 -15.3(4) . . . . ?
Co1 N3 C10 C12 -25.2(6) . . . . ?
Co1 N2 C4 C2 -21.0(6) . . . . ?
C8 S2 C9 C12 95.1(5) . . . . ?
Co1 S2 C9 C12 -15.6(5) . . . . ?
Co1 N4 C11 C12 -32.2(6) . . . . ?
C9 S2 C8 C7 170.4(4) . . . . ?
Co1 S2 C8 C7 -80.2(4) . . . . ?
N2 C4 C2 C1 -163.6(4) . . . . ?
N2 C4 C2 C3 -45.7(6) . . . . ?
N2 C4 C2 C5 78.5(5) . . . . ?
N1 C3 C2 C4 77.0(5) . . . . ?
N1 C3 C2 C1 -164.4(4) . . . . ?
N1 C3 C2 C5 -47.7(6) . . . . ?
S1 C5 C2 C4 -52.0(5) . . . . ?
S1 C5 C2 C1 -171.3(4) . . . . ?
S1 C5 C2 C3 71.3(5) . . . . ?
N4 C11 C12 C10 75.8(6) . . . . ?
N4 C11 C12 C13 -165.1(5) . . . . ?
N4 C11 C12 C9 -48.0(6) . . . . ?
N3 C10 C12 C11 -42.8(6) . . . . ?
N3 C10 C12 C13 -161.2(5) . . . . ?
N3 C10 C12 C9 81.4(6) . . . . ?
S2 C9 C12 C11 71.4(6) . . . . ?
S2 C9 C12 C10 -51.9(6) . . . . ?
S2 C9 C12 C13 -170.7(4) . . . . ?
S2 C8 C7 C6 39.8(7) . . . . ?
S1 C6 C7 C8 43.1(7) . . . . ?
